data_2103641
loop_
_publ_author_name
'Greenberg, Mark'
'Shteiman, Vitaly'
'Kaftory, Menahem'

_publ_section_title
;
 Topochemically controlled solid-state methyl rearrangement in
 thiocyanurates
;
_journal_issue 3
_journal_name_full 'Acta Crystallographica Section B'
_journal_page_first 428
_journal_page_last 434
_journal_paper_doi 10.1107/S0108768101005171
_journal_volume 57
_journal_year 2001
_chemical_formula_moiety 'C6 H9 N3 O S2'
_chemical_formula_sum 'C6 H9 N3 O S2'
_chemical_formula_weight 203.28
_chemical_melting_point 150
_chemical_name_common 12
_chemical_name_systematic
;
 1-methyl-2,4-bismethylthio-1,3,5-triazine-6(1H)-one
;
_space_group_IT_number 62
_symmetry_cell_setting orthorhombic
_symmetry_space_group_name_Hall '-P 2ac 2n'
_symmetry_space_group_name_H-M 'P n m a'
_audit_creation_method SHELXL-97
_cell_angle_alpha 90.00
_cell_angle_beta 90.00
_cell_angle_gamma 90.00
_cell_formula_units_Z 4
_cell_length_a 15.712(7)
_cell_length_b 6.730(3)
_cell_length_c 8.731(4)
_cell_measurement_reflns_used 25
_cell_measurement_temperature 293(2)
_cell_measurement_theta_max 18.5
_cell_measurement_theta_min 2.6
_cell_volume 923.2(7)
_computing_cell_refinement 'Philips PW 1100/20 (Philips, 1973)'
_computing_data_collection 'Philips PW 1100/20 (Philips, 1973)'
_computing_data_reduction 'Philips PW 1100/20 (Philips, 1973)'
_computing_molecular_graphics 'ORTEP-3 (Farrugia, 1997)'
_computing_structure_refinement 'SHELXL-97 (Sheldrick, 1997)'
_computing_structure_solution 'SHELXS-97 (Sheldrick, 1997)'
_diffrn_ambient_temperature 293(2)
_diffrn_measured_fraction_theta_full 1.000
_diffrn_measured_fraction_theta_max 1.000
_diffrn_measurement_device_type 'Philips PW 1100'
_diffrn_measurement_method \w/2\q
_diffrn_radiation_monochromator graphite
_diffrn_radiation_source 'fine-focus sealed tube'
_diffrn_radiation_type MoK\a
_diffrn_radiation_wavelength .71070
_diffrn_reflns_av_R_equivalents .0318
_diffrn_reflns_av_sigmaI/netI .0563
_diffrn_reflns_limit_h_max 18
_diffrn_reflns_limit_h_min -4
_diffrn_reflns_limit_k_max 8
_diffrn_reflns_limit_k_min 0
_diffrn_reflns_limit_l_max 10
_diffrn_reflns_limit_l_min -3
_diffrn_reflns_number 934
_diffrn_reflns_theta_full 24.99
_diffrn_reflns_theta_max 24.99
_diffrn_reflns_theta_min 2.59
_diffrn_standards_decay_% 3.0
_diffrn_standards_interval_time '120 min.'
_diffrn_standards_number 3
_exptl_absorpt_coefficient_mu .533
_exptl_absorpt_correction_type none
_exptl_crystal_colour colourless
_exptl_crystal_density_diffrn 1.463
_exptl_crystal_density_method 'not measured'
_exptl_crystal_description Prism
_exptl_crystal_F_000 424
_exptl_crystal_size_max .30
_exptl_crystal_size_mid .22
_exptl_crystal_size_min .17
_refine_diff_density_max .282
_refine_diff_density_min -.238
_refine_ls_extinction_method none
_refine_ls_goodness_of_fit_ref 1.076
_refine_ls_hydrogen_treatment mixed
_refine_ls_matrix_type full
_refine_ls_number_parameters 76
_refine_ls_number_reflns 891
_refine_ls_number_restraints 0
_refine_ls_restrained_S_all 1.076
_refine_ls_R_factor_all .0763
_refine_ls_R_factor_gt .0490
_refine_ls_shift/su_max .000
_refine_ls_shift/su_mean .000
_refine_ls_structure_factor_coef Fsqd
_refine_ls_weighting_details 'calc w=1/[\s^2^(Fo^2^)+(0.0495P)^2^+0.0000P] where P=(Fo^2^+2Fc^2^)/3'
_refine_ls_weighting_scheme calc
_refine_ls_wR_factor_ref .1171
_reflns_number_gt 639
_reflns_number_total 891
_reflns_threshold_expression >2sigma(I)
_cod_data_source_file av0037.cif
_cod_data_source_block 12
_cod_depositor_comments
;
The following automatic conversions were performed:
'_symmetry_cell_setting' value 'Orthorhombic' changed to 'orthorhombic'
according to '/home/saulius/struct/CIF-dictionaries/cif_core.dic'
dictionary named 'cif_core.dic' version 2.4.1 from 2010-06-29.

Automatic conversion script
Id: cif_fix_enum 1527 2010-12-29 10:47:43Z saulius 

The following automatic conversions were performed:

'_symmetry_cell_setting' value 'Orthorhombic' changed to
'orthorhombic' according to
/home/saulius/struct/CIF-dictionaries/cif_core.dic dictionary named
'cif_core.dic' version 2.4.1 from 2010-06-29.

Automatic conversion script
Id: cif_fix_values 1715 2011-07-08 13:25:40Z adriana 
;
_cod_original_cell_volume 923.2(6)
_cod_database_code 2103641
_cod_database_fobs_code 2103641

loop_
_symmetry_equiv_pos_as_xyz
'x, y, z'
'-x+1/2, -y, z+1/2'
'-x, y+1/2, -z'
'x+1/2, -y+1/2, -z+1/2'
'-x, -y, -z'
'x-1/2, y, -z-1/2'
'x, -y-1/2, z'
'-x-1/2, y-1/2, z-1/2'

loop_
_atom_site_label
_atom_site_fract_x
_atom_site_fract_y
_atom_site_fract_z
_atom_site_U_iso_or_equiv
_atom_site_adp_type
_atom_site_calc_flag
_atom_site_refinement_flags
_atom_site_occupancy
_atom_site_type_symbol
S1 .24212(6) 1.2500 .02198(15) .0581(4) Uani d S 1 S
S2 .49776(7) 1.2500 .40352(14) .0570(4) Uani d S 1 S
O1 .54068(17) 1.2500 -.1553(4) .0646(10) Uani d S 1 O
N1 .51564(19) 1.2500 .1017(4) .0397(8) Uani d S 1 N
N2 .3752(2) 1.2500 .1942(4) .0426(9) Uani d S 1 N
N3 .40189(19) 1.2500 -.0767(4) .0428(9) Uani d S 1 N
C1 .4884(3) 1.2500 -.0516(5) .0428(10) Uani d S 1 C
C2 .4580(3) 1.2500 .2169(5) .0415(11) Uani d S 1 C
C3 .3523(3) 1.2500 .0437(5) .0399(10) Uani d S 1 C
C4 .4016(3) 1.2500 .5127(5) .0637(14) Uani d S 1 C
C5 .6080(2) 1.2500 .1339(6) .0560(13) Uani d S 1 C
C6 .2289(3) 1.2500 -.1816(6) .0687(15) Uani d S 1 C
H4A .3751 1.1218 .5059 .096 Uiso calc PR .50 H
H4B .3636 1.3492 .4730 .096 Uiso calc PR .50 H
H4C .4144 1.2791 .6179 .096 Uiso calc PR .50 H
H5A .6252 1.1199 .1666 .084 Uiso calc PR .50 H
H5B .6202 1.3445 .2132 .084 Uiso calc PR .50 H
H5C .6385 1.2856 .0427 .084 Uiso calc PR .50 H
H6A .1717 1.2121 -.2064 .103 Uiso calc PR .50 H
H6B .2680 1.1572 -.2267 .103 Uiso calc PR .50 H
H6C .2400 1.3807 -.2208 .103 Uiso calc PR .50 H

loop_
_atom_site_aniso_label
_atom_site_aniso_U_11
_atom_site_aniso_U_22
_atom_site_aniso_U_33
_atom_site_aniso_U_12
_atom_site_aniso_U_13
_atom_site_aniso_U_23
S1 .0319(6) .0957(10) .0468(7) .000 .0004(5) .000
S2 .0582(8) .0771(9) .0357(7) .000 -.0124(5) .000
O1 .0417(16) .108(3) .0435(19) .000 .0106(16) .000
N1 .0338(16) .049(2) .0361(19) .000 -.0019(16) .000
N2 .0408(18) .058(2) .029(2) .000 .0001(15) .000
N3 .0340(17) .064(2) .0302(19) .000 -.0011(15) .000
C1 .040(2) .049(2) .039(2) .000 .001(2) .000
C2 .046(2) .042(2) .037(2) .000 -.008(2) .000
C3 .038(2) .047(2) .035(2) .000 -.0009(19) .000
C4 .075(4) .086(4) .030(3) .000 .001(2) .000
C5 .034(2) .072(3) .062(3) .000 -.004(2) .000
C6 .046(2) .106(4) .054(3) .000 -.017(3) .000

loop_
_atom_type_symbol
_atom_type_description
_atom_type_scat_dispersion_real
_atom_type_scat_dispersion_imag
_atom_type_scat_source
C C .0033 .0016 'International Tables Vol C Tables 4.2.6.8 and 6.1.1.4'
N N .0061 .0033 'International Tables Vol C Tables 4.2.6.8 and 6.1.1.4'
S S .1246 .1234 'International Tables Vol C Tables 4.2.6.8 and 6.1.1.4'
O O .0106 .0060 'International Tables Vol C Tables 4.2.6.8 and 6.1.1.4'
H H .0000 .0000 'International Tables Vol C Tables 4.2.6.8 and 6.1.1.4'

loop_
_geom_angle_atom_site_label_1
_geom_angle_atom_site_label_2
_geom_angle_atom_site_label_3
_geom_angle
C3 S1 C6 102.9(2)
C2 S2 C4 101.3(2)
C2 N1 C1 120.2(3)
C2 N1 C5 121.1(3)
C1 N1 C5 118.7(3)
C2 N2 C3 114.0(4)
C3 N3 C1 117.4(4)
O1 C1 N3 123.1(4)
O1 C1 N1 120.1(4)
N3 C1 N1 116.9(4)
N2 C2 N1 123.4(4)
N2 C2 S2 119.7(3)
N1 C2 S2 117.0(3)
N3 C3 N2 128.1(4)
N3 C3 S1 120.3(3)
N2 C3 S1 111.6(3)
S2 C4 H4A 109.5
S2 C4 H4B 109.5
H4A C4 H4B 109.5
S2 C4 H4C 109.5
H4A C4 H4C 109.5
H4B C4 H4C 109.5
N1 C5 H5A 109.5
N1 C5 H5B 109.5
H5A C5 H5B 109.5
N1 C5 H5C 109.5
H5A C5 H5C 109.5
H5B C5 H5C 109.5
S1 C6 H6A 109.5
S1 C6 H6B 109.5
H6A C6 H6B 109.5
S1 C6 H6C 109.5
H6A C6 H6C 109.5
H6B C6 H6C 109.5

loop_
_geom_bond_atom_site_label_1
_geom_bond_atom_site_label_2
_geom_bond_distance
S1 C3 1.742(4)
S1 C6 1.789(5)
S2 C2 1.745(4)
S2 C4 1.787(5)
O1 C1 1.222(5)
N1 C2 1.353(5)
N1 C1 1.406(5)
N1 C5 1.478(5)
N2 C2 1.315(5)
N2 C3 1.362(5)
N3 C3 1.308(5)
N3 C1 1.377(5)
C4 H4A .9600
C4 H4B .9600
C4 H4C .9600
C5 H5A .9600
C5 H5B .9600
C5 H5C .9600
C6 H6A .9600
C6 H6B .9600
C6 H6C .9600

loop_
_geom_torsion_atom_site_label_1
_geom_torsion_atom_site_label_2
_geom_torsion_atom_site_label_3
_geom_torsion_atom_site_label_4
_geom_torsion
C3 N3 C1 O1 180.0
C3 N3 C1 N1 .0000(10)
C2 N1 C1 O1 180.0000(10)
C5 N1 C1 O1 .0
C2 N1 C1 N3 .0
C5 N1 C1 N3 180.0
C3 N2 C2 N1 .0
C3 N2 C2 S2 180.0
C1 N1 C2 N2 .0
C5 N1 C2 N2 180.0
C1 N1 C2 S2 180.0
C5 N1 C2 S2 .0
C4 S2 C2 N2 .0
C4 S2 C2 N1 180.0000(10)
C1 N3 C3 N2 .000(2)
C1 N3 C3 S1 180.0
C2 N2 C3 N3 .000(2)
C2 N2 C3 S1 180.0
C6 S1 C3 N3 .0
C6 S1 C3 N2 180.0000(10)
